data_4063641
loop_
_publ_author_name
'Yang, Wei'
'Fu, Hao'
'Song, Qijun'
'Zhang, Min'
'Ding, Yuqiang'

_publ_section_title
;
 Amidate Iridium(III) Bis(2-pyridyl)phenyl Complexes: Application Examples
 of Amidate Ancillary Ligands in Iridium(III)-Cyclometalated Complexes
;
_journal_issue 1
_journal_name_full Organometallics
_journal_page_first 77
_journal_paper_doi 10.1021/om100714g
_journal_volume 30
_journal_year 2011
_chemical_formula_sum 'C36 H28 Cl2 Ir N3 O'
_chemical_formula_weight 781.75
_chemical_name_systematic
; 
 ? 
;
_space_group_IT_number 14
_symmetry_cell_setting monoclinic
_symmetry_space_group_name_Hall '-P 2yn'
_symmetry_space_group_name_H-M 'P 1 21/n 1'
_atom_sites_solution_hydrogens geom
_atom_sites_solution_primary direct
_atom_sites_solution_secondary difmap
_audit_creation_method SHELXL-97
_cell_angle_alpha 90.00
_cell_angle_beta 108.053(3)
_cell_angle_gamma 90.00
_cell_formula_units_Z 4
_cell_length_a 13.887(2)
_cell_length_b 16.132(3)
_cell_length_c 14.422(2)
_cell_measurement_reflns_used 2690
_cell_measurement_temperature 273(2)
_cell_measurement_theta_max 21.60
_cell_measurement_theta_min 2.45
_cell_volume 3071.8(8)
_computing_cell_refinement 'Bruker SMART'
_computing_data_collection 'Bruker SMART'
_computing_data_reduction 'Bruker SAINT'
_computing_molecular_graphics 'Bruker SHELXTL'
_computing_publication_material 'Bruker SHELXTL'
_computing_structure_refinement 'SHELXL-97 (Sheldrick, 1997)'
_computing_structure_solution 'SHELXS-97 (Sheldrick, 1990)'
_diffrn_ambient_temperature 273(2)
_diffrn_measured_fraction_theta_full 0.998
_diffrn_measured_fraction_theta_max 0.998
_diffrn_measurement_device_type 'CCD area detector'
_diffrn_measurement_method 'phi and omega scans'
_diffrn_radiation_monochromator graphite
_diffrn_radiation_source 'fine-focus sealed tube'
_diffrn_radiation_type MoK\a
_diffrn_radiation_wavelength 0.71073
_diffrn_reflns_av_R_equivalents 0.0661
_diffrn_reflns_av_sigmaI/netI 0.0822
_diffrn_reflns_limit_h_max 12
_diffrn_reflns_limit_h_min -16
_diffrn_reflns_limit_k_max 18
_diffrn_reflns_limit_k_min -19
_diffrn_reflns_limit_l_max 17
_diffrn_reflns_limit_l_min -17
_diffrn_reflns_number 15117
_diffrn_reflns_theta_full 25.01
_diffrn_reflns_theta_max 25.01
_diffrn_reflns_theta_min 1.95
_exptl_absorpt_coefficient_mu 4.555
_exptl_absorpt_correction_T_max 0.6463
_exptl_absorpt_correction_T_min 0.3049
_exptl_absorpt_correction_type none
_exptl_absorpt_process_details sadabs
_exptl_crystal_colour 'Orange yellow'
_exptl_crystal_density_diffrn 1.690
_exptl_crystal_density_method 'not measured'
_exptl_crystal_description BLOCK
_exptl_crystal_F_000 1536
_exptl_crystal_size_max 0.34
_exptl_crystal_size_mid 0.28
_exptl_crystal_size_min 0.11
_refine_diff_density_max 1.105
_refine_diff_density_min -0.653
_refine_diff_density_rms 0.109
_refine_ls_extinction_method none
_refine_ls_goodness_of_fit_ref 0.877
_refine_ls_hydrogen_treatment refine
_refine_ls_matrix_type full
_refine_ls_number_parameters 383
_refine_ls_number_reflns 5413
_refine_ls_number_restraints 0
_refine_ls_restrained_S_all 0.877
_refine_ls_R_factor_all 0.0575
_refine_ls_R_factor_gt 0.0324
_refine_ls_shift/su_max 0.003
_refine_ls_shift/su_mean 0.000
_refine_ls_structure_factor_coef Fsqd
_refine_ls_weighting_details 'calc w=1/[\s^2^(Fo^2^)+(0.0188P)^2^+0.0000P] where P=(Fo^2^+2Fc^2^)/3'
_refine_ls_weighting_scheme calc
_refine_ls_wR_factor_gt 0.0591
_refine_ls_wR_factor_ref 0.0627
_reflns_number_gt 3513
_reflns_number_total 5413
_reflns_threshold_expression >2sigma(I)
_cod_data_source_file om100714g_si_001.cif
_cod_data_source_block xb2196
_cod_depositor_comments
;
The following automatic conversions were performed:

'_symmetry_cell_setting' value 'Monoclinic' changed to 'monoclinic'
according to /home/saulius/struct/CIF-dictionaries/cif_core.dic
dictionary named 'cif_core.dic' version 2.4.1 from 2010-06-29.

Automatic conversion script
Id: cif_fix_values 1715 2011-07-08 13:25:40Z adriana 
;
_cod_original_cell_volume 3072.0(8)
_cod_original_sg_symbol_H-M P2(1)/n
_cod_original_formula_sum 'C36 H28 Ir N3 O Cl2'
_cod_database_code 4063641

loop_
_symmetry_equiv_pos_as_xyz
'x, y, z'
'-x+1/2, y+1/2, -z+1/2'
'-x, -y, -z'
'x-1/2, -y-1/2, z-1/2'

loop_
_atom_site_label
_atom_site_type_symbol
_atom_site_fract_x
_atom_site_fract_y
_atom_site_fract_z
_atom_site_U_iso_or_equiv
_atom_site_adp_type
_atom_site_occupancy
_atom_site_symmetry_multiplicity
_atom_site_calc_flag
_atom_site_refinement_flags
Ir1 Ir 0.509557(15) 0.230745(13) 0.544803(15) 0.03842(8) Uani 1 1 d .
N1 N 0.6266(3) 0.3120(3) 0.5806(3) 0.0403(11) Uani 1 1 d .
C1 C 0.7118(4) 0.3004(4) 0.6552(4) 0.0513(15) Uani 1 1 d .
H1 H 0.7182 0.2529 0.6931 0.062 Uiso 1 1 calc R
C2 C 0.7893(4) 0.3567(4) 0.6768(4) 0.0542(16) Uani 1 1 d .
H2 H 0.8473 0.3476 0.7293 0.065 Uiso 1 1 calc R
C3 C 0.7811(4) 0.4258(4) 0.6212(4) 0.0574(17) Uani 1 1 d .
H3 H 0.8333 0.4645 0.6352 0.069 Uiso 1 1 calc R
C4 C 0.6946(4) 0.4380(3) 0.5437(4) 0.0527(16) Uani 1 1 d .
H4 H 0.6890 0.4847 0.5045 0.063 Uiso 1 1 calc R
C5 C 0.6163(4) 0.3817(3) 0.5237(4) 0.0374(13) Uani 1 1 d .
C6 C 0.5202(4) 0.3841(3) 0.4471(4) 0.0389(13) Uani 1 1 d .
C7 C 0.4897(4) 0.4497(3) 0.3801(4) 0.0475(15) Uani 1 1 d .
H7 H 0.5331 0.4941 0.3827 0.057 Uiso 1 1 calc R
C8 C 0.3967(4) 0.4484(4) 0.3116(4) 0.0519(15) Uani 1 1 d .
H8 H 0.3771 0.4918 0.2674 0.062 Uiso 1 1 calc R
C9 C 0.3321(4) 0.3837(4) 0.3073(4) 0.0477(15) Uani 1 1 d .
H9 H 0.2686 0.3835 0.2605 0.057 Uiso 1 1 calc R
C10 C 0.3605(4) 0.3187(3) 0.3718(4) 0.0446(14) Uani 1 1 d .
H10 H 0.3157 0.2749 0.3672 0.054 Uiso 1 1 calc R
C11 C 0.4551(4) 0.3165(3) 0.4443(4) 0.0411(13) Uani 1 1 d .
C22 C 0.5570(4) 0.1687(3) 0.4464(4) 0.0766(16) Uani 1 1 d .
C12 C 0.6438(4) 0.1830(4) 0.4172(4) 0.0541(16) Uani 1 1 d .
H12 H 0.6847 0.2286 0.4417 0.065 Uiso 1 1 calc R
C13 C 0.6686(5) 0.1305(4) 0.3533(5) 0.0663(19) Uani 1 1 d .
H13 H 0.7265 0.1407 0.3358 0.080 Uiso 1 1 calc R
C14 C 0.6080(5) 0.0622(4) 0.3141(4) 0.0643(18) Uani 1 1 d .
H14 H 0.6244 0.0281 0.2693 0.077 Uiso 1 1 calc R
C15 C 0.5248(4) 0.0457(3) 0.3417(4) 0.0537(16) Uani 1 1 d .
H15 H 0.4857 -0.0008 0.3168 0.064 Uiso 1 1 calc R
C16 C 0.4970(4) 0.0980(3) 0.4074(4) 0.0434(14) Uani 1 1 d .
C17 C 0.4084(4) 0.0881(3) 0.4400(4) 0.0458(15) Uani 1 1 d .
C18 C 0.3403(4) 0.0219(3) 0.4110(4) 0.0546(16) Uani 1 1 d .
H18 H 0.3514 -0.0196 0.3707 0.066 Uiso 1 1 calc R
C19 C 0.2574(5) 0.0193(4) 0.4427(4) 0.0642(18) Uani 1 1 d .
H19 H 0.2114 -0.0242 0.4246 0.077 Uiso 1 1 calc R
C20 C 0.2426(4) 0.0817(4) 0.5017(4) 0.0601(17) Uani 1 1 d .
H20 H 0.1859 0.0824 0.5231 0.072 Uiso 1 1 calc R
C21 C 0.3154(4) 0.1437(3) 0.5283(4) 0.0545(16) Uani 1 1 d .
H21 H 0.3065 0.1853 0.5694 0.065 Uiso 1 1 calc R
N2 N 0.3954(3) 0.1474(3) 0.4994(3) 0.0189(10) Uani 1 1 d .
N3 N 0.4723(3) 0.2655(3) 0.6739(3) 0.0445(11) Uani 1 1 d .
O1 O 0.5624(3) 0.1542(2) 0.6836(2) 0.0481(10) Uani 1 1 d .
C23 C 0.5141(4) 0.2000(4) 0.7246(4) 0.0437(14) Uani 1 1 d .
C24 C 0.5023(4) 0.1734(3) 0.8182(4) 0.0462(14) Uani 1 1 d .
C25 C 0.4097(5) 0.1778(4) 0.8349(5) 0.0708(19) Uani 1 1 d .
H25 H 0.3556 0.2027 0.7883 0.085 Uiso 1 1 calc R
C26 C 0.3947(6) 0.1462(4) 0.9191(6) 0.085(2) Uani 1 1 d .
H26 H 0.3309 0.1469 0.9273 0.102 Uiso 1 1 calc R
C27 C 0.4755(7) 0.1144(5) 0.9887(6) 0.097(3) Uani 1 1 d .
H27 H 0.4680 0.0954 1.0470 0.117 Uiso 1 1 calc R
C28 C 0.5686(6) 0.1101(5) 0.9738(6) 0.106(3) Uani 1 1 d .
H28 H 0.6235 0.0874 1.0216 0.127 Uiso 1 1 calc R
C29 C 0.5807(5) 0.1391(4) 0.8886(5) 0.074(2) Uani 1 1 d .
H29 H 0.6437 0.1351 0.8790 0.089 Uiso 1 1 calc R
C30 C 0.4338(4) 0.3349(3) 0.7106(4) 0.0451(14) Uani 1 1 d .
C31 C 0.3447(4) 0.3726(4) 0.6547(4) 0.0555(16) Uani 1 1 d .
H31 H 0.3086 0.3508 0.5943 0.067 Uiso 1 1 calc R
C32 C 0.3095(5) 0.4431(4) 0.6896(5) 0.0650(18) Uani 1 1 d .
H32 H 0.2504 0.4685 0.6514 0.078 Uiso 1 1 calc R
C33 C 0.3596(6) 0.4756(4) 0.7779(6) 0.074(2) Uani 1 1 d .
H33 H 0.3343 0.5222 0.8003 0.089 Uiso 1 1 calc R
C34 C 0.4467(5) 0.4400(4) 0.8336(5) 0.076(2) Uani 1 1 d .
H34 H 0.4816 0.4627 0.8939 0.091 Uiso 1 1 calc R
C35 C 0.4838(4) 0.3697(4) 0.8007(4) 0.0613(17) Uani 1 1 d .
H35 H 0.5433 0.3455 0.8398 0.074 Uiso 1 1 calc R
Cl1 Cl 0.42633(19) 0.33166(16) 0.08277(19) 0.1578(11) Uani 1 1 d .
Cl2 Cl 0.63505(17) 0.29127(15) 0.1705(2) 0.1463(10) Uani 1 1 d .
C36 C 0.5187(5) 0.2992(5) 0.1856(5) 0.111(3) Uiso 1 1 d .
H36A H 0.5225 0.3379 0.2381 0.133 Uiso 1 1 calc R
H36B H 0.4997 0.2455 0.2048 0.133 Uiso 1 1 calc R

loop_
_atom_site_aniso_label
_atom_site_aniso_U_11
_atom_site_aniso_U_22
_atom_site_aniso_U_33
_atom_site_aniso_U_23
_atom_site_aniso_U_13
_atom_site_aniso_U_12
Ir1 0.04020(12) 0.03403(13) 0.03846(13) -0.00175(12) 0.00846(9) -0.00334(11)
N1 0.040(3) 0.037(3) 0.039(3) -0.005(2) 0.007(2) -0.004(2)
C1 0.049(4) 0.048(4) 0.047(4) -0.001(3) 0.001(3) 0.000(3)
C2 0.043(3) 0.054(4) 0.055(4) -0.010(3) 0.000(3) -0.003(3)
C3 0.051(4) 0.052(5) 0.066(5) -0.014(4) 0.013(3) -0.018(3)
C4 0.055(4) 0.039(4) 0.070(5) 0.000(3) 0.028(4) -0.010(3)
C5 0.046(3) 0.030(3) 0.038(3) -0.002(3) 0.015(3) 0.001(3)
C6 0.043(3) 0.035(4) 0.037(3) -0.001(3) 0.011(3) 0.001(3)
C7 0.051(4) 0.041(4) 0.053(4) 0.000(3) 0.020(3) -0.007(3)
C8 0.059(4) 0.051(4) 0.045(4) 0.015(3) 0.015(3) 0.009(3)
C9 0.038(3) 0.056(4) 0.041(4) 0.005(3) 0.000(3) 0.000(3)
C10 0.043(3) 0.039(4) 0.050(4) 0.001(3) 0.010(3) -0.005(3)
C11 0.043(3) 0.038(4) 0.040(3) -0.005(3) 0.010(3) 0.004(3)
C22 0.081(4) 0.076(5) 0.066(4) 0.011(3) 0.012(3) -0.002(3)
C12 0.050(4) 0.052(4) 0.067(4) -0.002(3) 0.028(3) -0.005(3)
C13 0.066(4) 0.073(5) 0.075(5) -0.004(4) 0.044(4) 0.017(4)
C14 0.074(5) 0.064(5) 0.055(4) -0.015(4) 0.021(4) 0.007(4)
C15 0.060(4) 0.034(4) 0.061(4) -0.012(3) 0.009(3) 0.002(3)
C16 0.048(4) 0.032(4) 0.039(3) -0.003(3) -0.003(3) -0.001(3)
C17 0.032(3) 0.052(4) 0.040(4) 0.020(3) -0.008(3) -0.007(3)
C18 0.063(4) 0.044(4) 0.049(4) -0.009(3) 0.005(3) -0.012(3)
C19 0.066(4) 0.056(5) 0.059(4) 0.007(4) 0.002(4) -0.026(4)
C20 0.051(4) 0.070(5) 0.061(4) -0.004(4) 0.021(3) -0.017(3)
C21 0.072(4) 0.043(4) 0.038(4) -0.003(3) 0.001(3) -0.011(3)
N2 0.027(3) 0.015(3) 0.012(2) -0.004(2) 0.003(2) -0.006(2)
N3 0.056(3) 0.036(3) 0.041(3) -0.001(3) 0.013(2) 0.002(2)
O1 0.060(2) 0.042(2) 0.046(2) -0.0005(19) 0.022(2) 0.0033(19)
C23 0.039(3) 0.047(4) 0.043(4) -0.001(3) 0.010(3) -0.011(3)
C24 0.048(4) 0.044(4) 0.046(4) 0.004(3) 0.015(3) 0.000(3)
C25 0.069(5) 0.074(5) 0.072(5) 0.018(4) 0.027(4) 0.013(4)
C26 0.097(6) 0.088(6) 0.087(6) 0.015(5) 0.054(5) 0.006(5)
C27 0.135(8) 0.091(7) 0.076(6) 0.018(5) 0.048(6) 0.004(6)
C28 0.085(6) 0.145(8) 0.082(6) 0.044(5) 0.020(5) 0.024(5)
C29 0.066(5) 0.096(6) 0.068(5) 0.030(4) 0.032(4) 0.016(4)
C30 0.047(4) 0.044(4) 0.043(4) 0.004(3) 0.013(3) -0.007(3)
C31 0.057(4) 0.060(5) 0.053(4) -0.003(3) 0.021(3) -0.009(3)
C32 0.069(4) 0.055(5) 0.081(5) 0.004(4) 0.038(4) 0.011(4)
C33 0.095(6) 0.050(5) 0.092(6) -0.019(4) 0.050(5) -0.006(4)
C34 0.085(5) 0.065(5) 0.080(6) -0.019(4) 0.028(5) -0.008(4)
C35 0.066(4) 0.056(5) 0.058(4) -0.005(4) 0.012(4) -0.001(3)
Cl1 0.156(2) 0.144(2) 0.137(2) -0.0289(18) -0.0069(18) 0.0600(18)
Cl2 0.1018(17) 0.142(2) 0.215(3) 0.035(2) 0.0784(19) 0.0123(15)

loop_
_atom_type_symbol
_atom_type_description
_atom_type_scat_dispersion_real
_atom_type_scat_dispersion_imag
_atom_type_scat_source
C C 0.0033 0.0016 'International Tables Vol C Tables 4.2.6.8 and 6.1.1.4'
H H 0.0000 0.0000 'International Tables Vol C Tables 4.2.6.8 and 6.1.1.4'
N N 0.0061 0.0033 'International Tables Vol C Tables 4.2.6.8 and 6.1.1.4'
O O 0.0106 0.0060 'International Tables Vol C Tables 4.2.6.8 and 6.1.1.4'
Ir Ir -1.4442 7.9887 'International Tables Vol C Tables 4.2.6.8 and 6.1.1.4'
Cl Cl 0.1484 0.1585 'International Tables Vol C Tables 4.2.6.8 and 6.1.1.4'

loop_
_geom_angle_atom_site_label_1
_geom_angle_atom_site_label_2
_geom_angle_atom_site_label_3
_geom_angle
C11 Ir1 C22 88.0(2)
C11 Ir1 N2 98.32(19)
C22 Ir1 N2 80.6(2)
C11 Ir1 N1 80.12(19)
C22 Ir1 N1 95.15(19)
N2 Ir1 N1 175.51(17)
C11 Ir1 N3 108.17(19)
C22 Ir1 N3 163.64(19)
N2 Ir1 N3 94.50(17)
N1 Ir1 N3 89.99(16)
C11 Ir1 O1 166.48(17)
C22 Ir1 O1 105.35(17)
N2 Ir1 O1 86.01(14)
N1 Ir1 O1 96.46(15)
N3 Ir1 O1 58.55(15)
C1 N1 C5 119.8(5)
C1 N1 Ir1 123.5(4)
C5 N1 Ir1 116.7(3)
N1 C1 C2 121.7(6)
C3 C2 C1 119.6(5)
C2 C3 C4 119.2(5)
C5 C4 C3 120.6(6)
N1 C5 C4 119.0(5)
N1 C5 C6 112.3(5)
C4 C5 C6 128.6(5)
C7 C6 C11 120.5(5)
C7 C6 C5 123.7(5)
C11 C6 C5 115.7(5)
C8 C7 C6 120.2(5)
C7 C8 C9 120.5(5)
C8 C9 C10 120.3(5)
C9 C10 C11 122.0(5)
C10 C11 C6 116.5(5)
C10 C11 Ir1 128.4(4)
C6 C11 Ir1 115.1(4)
C12 C22 C16 117.6(5)
C12 C22 Ir1 128.8(4)
C16 C22 Ir1 113.5(4)
C13 C12 C22 120.9(6)
C12 C13 C14 120.9(6)
C15 C14 C13 119.8(6)
C14 C15 C16 120.9(6)
C15 C16 C22 119.8(5)
C15 C16 C17 126.0(5)
C22 C16 C17 114.2(5)
N2 C17 C18 121.6(5)
N2 C17 C16 115.2(5)
C18 C17 C16 123.1(6)
C19 C18 C17 119.0(6)
C18 C19 C20 119.3(6)
C19 C20 C21 117.5(6)
N2 C21 C20 124.5(5)
C21 N2 C17 118.1(5)
C21 N2 Ir1 125.9(4)
C17 N2 Ir1 115.8(4)
C23 N3 C30 125.6(5)
C23 N3 Ir1 95.1(3)
C30 N3 Ir1 138.6(4)
C23 O1 Ir1 91.2(3)
O1 C23 N3 114.7(5)
O1 C23 C24 119.0(5)
N3 C23 C24 126.1(5)
C29 C24 C25 117.7(5)
C29 C24 C23 120.9(5)
C25 C24 C23 121.3(5)
C24 C25 C26 122.3(6)
C27 C26 C25 118.2(7)
C26 C27 C28 120.4(7)
C29 C28 C27 120.2(7)
C24 C29 C28 121.2(6)
C35 C30 C31 117.5(6)
C35 C30 N3 122.2(5)
C31 C30 N3 120.2(5)
C30 C31 C32 119.8(6)
C33 C32 C31 121.4(6)
C32 C33 C34 119.9(6)
C33 C34 C35 120.1(7)
C30 C35 C34 121.3(6)
Cl2 C36 Cl1 113.5(4)

loop_
_geom_bond_atom_site_label_1
_geom_bond_atom_site_label_2
_geom_bond_distance
Ir1 C11 1.977(5)
Ir1 C22 2.008(5)
Ir1 N2 2.026(4)
Ir1 N1 2.027(4)
Ir1 N3 2.155(4)
Ir1 O1 2.272(3)
N1 C1 1.342(6)
N1 C5 1.373(6)
C1 C2 1.368(7)
C2 C3 1.359(7)
C3 C4 1.378(7)
C4 C5 1.377(6)
C5 C6 1.445(6)
C6 C7 1.407(7)
C6 C11 1.408(7)
C7 C8 1.361(7)
C8 C9 1.365(7)
C9 C10 1.376(6)
C10 C11 1.403(6)
C22 C12 1.413(6)
C22 C16 1.422(7)
C12 C13 1.371(7)
C13 C14 1.396(8)
C14 C15 1.359(7)
C15 C16 1.409(7)
C16 C17 1.456(7)
C17 N2 1.333(7)
C17 C18 1.402(7)
C18 C19 1.366(7)
C19 C20 1.373(7)
C20 C21 1.389(7)
C21 N2 1.302(6)
N3 C23 1.313(6)
N3 C30 1.413(6)
O1 C23 1.261(6)
C23 C24 1.473(7)
C24 C29 1.356(7)
C24 C25 1.381(7)
C25 C26 1.390(8)
C26 C27 1.353(9)
C27 C28 1.378(9)
C28 C29 1.372(8)
C30 C35 1.388(7)
C30 C31 1.390(7)
C31 C32 1.392(7)
C32 C33 1.353(8)
C33 C34 1.354(8)
C34 C35 1.390(8)
Cl1 C36 1.714(7)
Cl2 C36 1.701(7)
